data_7135885
loop_
_publ_author_name
'Gu, Shilin'
'Li, Dongsheng'
'Long, Deng'
'Yu, Xinglin'
'Li, Wentao'
'Ma, Sihan'
'Tao, Peng'

_publ_section_title
;
 Unlocking efficient near-infrared circularly polarized phosphorescence
 reaching 800 nm in cyclometalated Pt(II) complexes.
;
_journal_issue 39
_journal_name_full 'Chemical communications (Cambridge, England)'
_journal_page_first 9904
_journal_page_last 9908
_journal_paper_doi 10.1039/d6cc01319h
_journal_volume 62
_journal_year 2026
_chemical_absolute_configuration syn
_chemical_formula_moiety 'C54 H34 N6 Pt2 S6, 1[CH3OH], 1[CH2Cl2]'
_chemical_formula_sum 'C54 H34 N6 Pt2 S6'
_chemical_formula_weight 1349.41
_space_group_crystal_system orthorhombic
_space_group_IT_number 19
_space_group_name_Hall 'P 2ac 2ab'
_space_group_name_H-M_alt 'P 21 21 21'
_atom_sites_solution_hydrogens geom
_atom_sites_solution_primary dual
_audit_creation_date 2026-01-27
_audit_creation_method
;
Olex2 1.3
(compiled 2020.11.12 svn.r5f609507 for OlexSys, GUI svn.r6408)
;
_audit_update_record
;
2026-01-27 deposited with the CCDC.	2026-04-22 downloaded from the CCDC.
;
_cell_angle_alpha 90
_cell_angle_beta 90
_cell_angle_gamma 90
_cell_formula_units_Z 4
_cell_length_a 12.5446(9)
_cell_length_b 19.2471(15)
_cell_length_c 22.0945(18)
_cell_measurement_reflns_used 9759
_cell_measurement_temperature 150.0
_cell_measurement_theta_max 28.282
_cell_measurement_theta_min 2.667
_cell_volume 5334.7(7)
_computing_cell_refinement 'SAINT V8.40B (?, 2016)'
_computing_data_reduction 'SAINT V8.40B (?, 2016)'
_computing_molecular_graphics 'Olex2 1.3 (Dolomanov et al., 2009)'
_computing_publication_material 'Olex2 1.3 (Dolomanov et al., 2009)'
_computing_structure_refinement 'SHELXL 2018/3 (Sheldrick, 2015)'
_computing_structure_solution 'SHELXT 2018/2 (Sheldrick, 2018)'
_diffrn_ambient_temperature 150.0
_diffrn_measured_fraction_theta_full 0.998
_diffrn_measured_fraction_theta_max 0.996
_diffrn_measurement_device_type 'Bruker d8 venture'
_diffrn_radiation_type MoK\a
_diffrn_radiation_wavelength 0.71073
_diffrn_reflns_av_R_equivalents 0.0811
_diffrn_reflns_av_unetI/netI 0.0314
_diffrn_reflns_Laue_measured_fraction_full 0.998
_diffrn_reflns_Laue_measured_fraction_max 0.996
_diffrn_reflns_limit_h_max 16
_diffrn_reflns_limit_h_min -16
_diffrn_reflns_limit_k_max 25
_diffrn_reflns_limit_k_min -25
_diffrn_reflns_limit_l_max 29
_diffrn_reflns_limit_l_min -29
_diffrn_reflns_number 189858
_diffrn_reflns_point_group_measured_fraction_full 0.998
_diffrn_reflns_point_group_measured_fraction_max 0.995
_diffrn_reflns_theta_full 25.242
_diffrn_reflns_theta_max 28.352
_diffrn_reflns_theta_min 2.126
_diffrn_source_current 1.39
_diffrn_source_power 0.0695
_diffrn_source_voltage 50.0
_exptl_absorpt_coefficient_mu 5.515
_exptl_absorpt_correction_T_max 0.7457
_exptl_absorpt_correction_T_min 0.4054
_exptl_absorpt_correction_type multi-scan
_exptl_absorpt_process_details
;
SADABS-2016/2 (Bruker,2016/2) was used for absorption correction.
wR2(int) was 0.1404 before and 0.0891 after correction.
The Ratio of minimum to maximum transmission is 0.5437.
The \l/2 correction factor is Not present.
;
_exptl_crystal_colour colourless
_exptl_crystal_colour_primary colourless
_exptl_crystal_density_diffrn 1.680
_exptl_crystal_description block
_exptl_crystal_F_000 2608
_refine_diff_density_max 0.726
_refine_diff_density_min -0.727
_refine_diff_density_rms 0.120
_refine_ls_abs_structure_details
;
 Refined as an inversion twin.
;
_refine_ls_abs_structure_Flack 0.067(5)
_refine_ls_extinction_method none
_refine_ls_goodness_of_fit_ref 0.979
_refine_ls_hydrogen_treatment constr
_refine_ls_matrix_type full
_refine_ls_number_parameters 614
_refine_ls_number_reflns 13276
_refine_ls_number_restraints 0
_refine_ls_restrained_S_all 0.979
_refine_ls_R_factor_all 0.0255
_refine_ls_R_factor_gt 0.0242
_refine_ls_shift/su_max 0.002
_refine_ls_shift/su_mean 0.000
_refine_ls_structure_factor_coef Fsqd
_refine_ls_weighting_details 'w=1/[\s^2^(Fo^2^)+(0.0303P)^2^+15.9608P] where P=(Fo^2^+2Fc^2^)/3'
_refine_ls_weighting_scheme calc
_refine_ls_wR_factor_gt 0.0626
_refine_ls_wR_factor_ref 0.0632
_reflns_Friedel_coverage 0.823
_reflns_Friedel_fraction_full 0.997
_reflns_Friedel_fraction_max 0.994
_reflns_number_gt 12772
_reflns_number_total 13276
_reflns_threshold_expression 'I > 2\s(I)'
_cod_data_source_file d6cc01319h2.cif
_cod_data_source_block mo_0126t02
_cod_database_code 7135885
_shelx_shelxl_version_number 2018/3
_shelx_space_group_comment
;
The symmetry employed for this shelxl refinement is uniquely defined
by the following loop, which should always be used as a source of
symmetry information in preference to the above space-group names.
They are only intended as comments.
;
_olex2_refinement_description
;
1. Twinned data refinement
 Scales: 0.933(6)
 0.067(6)
2. Fixed Uiso
 At 1.2 times of:
  All C(H) groups, All C(H,H) groups
3.a Ternary CH refined with riding coordinates:
 C3(H3), C12(H12)
3.b Secondary CH2 refined with riding coordinates:
 C2(H2A,H2B), C11(H11A,H11B)
3.c Aromatic/amide H refined with riding coordinates:
 C25(H25), C19(H19), C22(H22), C53(H53), C35(H35), C37(H37), C24(H24),
 C50(H50), C43(H43), C23(H23), C51(H51), C52(H52), C5(H5), C8(H8), C34(H34),
 C9(H9), C6(H6), C40(H40), C7(H7), C32(H32), C41(H41), C33(H33), C16(H16),
 C18(H18), C17(H17), C14(H14), C15(H15), C42(H42)
;
_smtbx_masks_special_details
;
A solvent mask was calculated and 204 electrons were 
found in a volume of 1156\%A^3^ in 1 void per unit cell. 
This is consistent with the presence of 
1[CH3OH], 1[CH2Cl2] per Unit Cell 
which account for 240 electrons 
per unit cell.
;
_smtbx_masks_void_probe_radius 1.2
_smtbx_masks_void_truncation_radius 1.2
_olex2_submission_special_instructions 'No special instructions were received'

loop_
_space_group_symop_operation_xyz
'x, y, z'
'-x+1/2, -y, z+1/2'
'-x, y+1/2, -z+1/2'
'x+1/2, -y+1/2, -z'

loop_
_atom_site_label
_atom_site_type_symbol
_atom_site_fract_x
_atom_site_fract_y
_atom_site_fract_z
_atom_site_U_iso_or_equiv
_atom_site_adp_type
_atom_site_occupancy
_atom_site_site_symmetry_order
_atom_site_calc_flag
_atom_site_refinement_flags_posn
_atom_site_refinement_flags_adp
_atom_site_refinement_flags_occupancy
_atom_site_disorder_assembly
_atom_site_disorder_group
Pt2 Pt 0.42388(2) 0.52958(2) 0.55059(2) 0.01462(5) Uani 1 1 d . . . . .
Pt1 Pt 0.42799(2) 0.38061(2) 0.58020(2) 0.01432(5) Uani 1 1 d . . . . .
S1 S 0.61032(11) 0.38986(8) 0.58337(7) 0.0190(3) Uani 1 1 d . . . . .
S6 S 0.18089(13) 0.50101(10) 0.40486(7) 0.0266(3) Uani 1 1 d . . . . .
S3 S 0.42290(15) 0.49919(7) 0.76470(6) 0.0219(3) Uani 1 1 d . . . . .
S5 S 0.28807(12) 0.30462(9) 0.40537(7) 0.0233(3) Uani 1 1 d . . . . .
S2 S 0.35421(11) 0.54759(7) 0.64509(7) 0.0179(3) Uani 1 1 d . . . . .
S4 S 0.74416(12) 0.48824(9) 0.65223(8) 0.0253(3) Uani 1 1 d . . . . .
N1 N 0.4315(4) 0.4179(2) 0.6706(2) 0.0170(9) Uani 1 1 d . . . . .
N4 N 0.4812(4) 0.5110(3) 0.4645(2) 0.0202(10) Uani 1 1 d . . . . .
N2 N 0.5755(4) 0.5292(2) 0.5937(2) 0.0175(8) Uani 1 1 d . . . . .
C26 C 0.1096(5) 0.3514(3) 0.5133(3) 0.0189(11) Uani 1 1 d . . . . .
C27 C 0.2238(5) 0.3525(3) 0.5222(3) 0.0164(10) Uani 1 1 d . . . . .
N3 N 0.2636(4) 0.3715(3) 0.5762(2) 0.0189(10) Uani 1 1 d . . . . .
C47 C 0.2874(5) 0.5289(3) 0.5046(3) 0.0194(11) Uani 1 1 d . . . . .
C25 C 0.0607(5) 0.3324(3) 0.4580(3) 0.0258(13) Uani 1 1 d . . . . .
H25 H 0.103874 0.320011 0.424395 0.031 Uiso 1 1 calc R U . . .
C48 C 0.1771(5) 0.5387(3) 0.5182(3) 0.0198(12) Uani 1 1 d . . . . .
C2 C 0.4486(6) 0.4082(3) 0.7804(3) 0.0250(14) Uani 1 1 d . . . . .
H2A H 0.503862 0.402951 0.812039 0.030 Uiso 1 1 calc R U . . .
H2B H 0.382871 0.384240 0.793653 0.030 Uiso 1 1 calc R U . . .
C44 C 0.4371(5) 0.4769(3) 0.3623(3) 0.0212(11) Uani 1 1 d . . . . .
C29 C 0.4114(4) 0.3420(3) 0.4971(2) 0.0152(10) Uani 1 1 d . . . . .
C28 C 0.3051(4) 0.3353(3) 0.4789(3) 0.0157(10) Uani 1 1 d . . . . .
C46 C 0.3002(5) 0.5103(3) 0.4447(3) 0.0183(11) Uani 1 1 d . . . . .
C19 C 0.2007(5) 0.3877(3) 0.6232(3) 0.0192(11) Uani 1 1 d . . . . .
H19 H 0.232456 0.400776 0.660506 0.023 Uiso 1 1 calc R U . . .
C1 C 0.4049(4) 0.4806(3) 0.6875(2) 0.0166(11) Uani 1 1 d . . . . .
C21 C 0.0434(4) 0.3674(3) 0.5632(3) 0.0182(12) Uani 1 1 d . . . . .
C22 C -0.0715(5) 0.3648(3) 0.5566(3) 0.0246(12) Uani 1 1 d . . . . .
H22 H -0.116302 0.375189 0.590025 0.030 Uiso 1 1 calc R U . . .
C53 C 0.1237(6) 0.5600(4) 0.5724(3) 0.0266(14) Uani 1 1 d . . . . .
H53 H 0.163695 0.571882 0.607447 0.032 Uiso 1 1 calc R U . . .
C35 C 0.5933(4) 0.3171(3) 0.4463(3) 0.0207(11) Uani 1 1 d . . . . .
H35 H 0.634408 0.329644 0.480693 0.025 Uiso 1 1 calc R U . . .
C37 C 0.5859(5) 0.5032(3) 0.4524(3) 0.0203(11) Uani 1 1 d . . . . .
H37 H 0.636528 0.512367 0.483352 0.024 Uiso 1 1 calc R U . . .
C24 C -0.0488(5) 0.3318(4) 0.4523(3) 0.0308(15) Uani 1 1 d . . . . .
H24 H -0.080281 0.320700 0.414370 0.037 Uiso 1 1 calc R U . . .
C50 C -0.0016(5) 0.5267(4) 0.4709(3) 0.0292(14) Uani 1 1 d . . . . .
H50 H -0.043775 0.515367 0.436611 0.035 Uiso 1 1 calc R U . . .
C43 C 0.3625(6) 0.4615(4) 0.3146(3) 0.0295(14) Uani 1 1 d . . . . .
H43 H 0.288336 0.467798 0.321405 0.035 Uiso 1 1 calc R U . . .
C23 C -0.1146(5) 0.3474(4) 0.5025(3) 0.0278(14) Uani 1 1 d . . . . .
H23 H -0.189870 0.345707 0.498180 0.033 Uiso 1 1 calc R U . . .
C45 C 0.4061(4) 0.4987(3) 0.4218(3) 0.0185(11) Uani 1 1 d . . . . .
C51 C -0.0474(5) 0.5466(5) 0.5243(4) 0.0361(18) Uani 1 1 d . . . . .
H51 H -0.122804 0.548988 0.527384 0.043 Uiso 1 1 calc R U . . .
C31 C 0.4233(5) 0.3002(3) 0.3954(2) 0.0191(10) Uani 1 1 d . . . . .
C52 C 0.0140(6) 0.5632(5) 0.5735(4) 0.0365(17) Uani 1 1 d . . . . .
H52 H -0.020399 0.577412 0.609767 0.044 Uiso 1 1 calc R U . . .
N5 N -0.0215(5) 0.4041(4) 0.7145(3) 0.0391(15) Uani 1 1 d . . . . .
C30 C 0.4803(5) 0.3211(3) 0.4484(3) 0.0179(11) Uani 1 1 d . . . . .
C5 C 0.3693(6) 0.2733(4) 0.7182(3) 0.0286(14) Uani 1 1 d . . . . .
H5 H 0.308740 0.302677 0.721045 0.034 Uiso 1 1 calc R U . . .
C36 C 0.0295(5) 0.3975(4) 0.6726(3) 0.0254(13) Uani 1 1 d . . . . .
C3 C 0.4877(5) 0.3796(3) 0.7197(3) 0.0193(11) Uani 1 1 d . . . . .
H3 H 0.565735 0.389355 0.716150 0.023 Uiso 1 1 calc R U . . .
C39 C 0.5460(5) 0.4683(3) 0.3493(3) 0.0228(12) Uani 1 1 d . . . . .
C4 C 0.4713(5) 0.3017(3) 0.7150(3) 0.0214(12) Uani 1 1 d . . . . .
C8 C 0.5450(6) 0.1855(4) 0.7090(3) 0.0335(16) Uani 1 1 d . . . . .
H8 H 0.605022 0.155601 0.705691 0.040 Uiso 1 1 calc R U . . .
C34 C 0.6433(5) 0.2950(4) 0.3939(3) 0.0241(13) Uani 1 1 d . . . . .
H34 H 0.718940 0.292786 0.392795 0.029 Uiso 1 1 calc R U . . .
C9 C 0.5591(6) 0.2571(4) 0.7100(3) 0.0306(14) Uani 1 1 d . . . . .
H9 H 0.628941 0.275916 0.707359 0.037 Uiso 1 1 calc R U . . .
C54 C 0.7329(5) 0.4739(4) 0.3856(3) 0.0286(14) Uani 1 1 d . . . . .
C12 C 0.6113(5) 0.5927(3) 0.6272(3) 0.0198(11) Uani 1 1 d . . . . .
H12 H 0.568981 0.596485 0.665367 0.024 Uiso 1 1 calc R U . . .
C13 C 0.5949(5) 0.6583(3) 0.5909(3) 0.0257(13) Uani 1 1 d . . . . .
C6 C 0.3567(6) 0.2004(4) 0.7172(3) 0.0306(15) Uani 1 1 d . . . . .
H6 H 0.287285 0.180899 0.719728 0.037 Uiso 1 1 calc R U . . .
C40 C 0.5786(7) 0.4450(4) 0.2918(3) 0.0296(13) Uani 1 1 d . . . . .
H40 H 0.652430 0.439630 0.283401 0.036 Uiso 1 1 calc R U . . .
C7 C 0.4431(7) 0.1575(3) 0.7128(3) 0.0345(18) Uani 1 1 d . . . . .
H7 H 0.433465 0.108587 0.712228 0.041 Uiso 1 1 calc R U . . .
C38 C 0.6208(5) 0.4826(3) 0.3967(3) 0.0227(12) Uani 1 1 d . . . . .
C32 C 0.4748(5) 0.2788(4) 0.3429(3) 0.0245(13) Uani 1 1 d . . . . .
H32 H 0.435195 0.266412 0.307907 0.029 Uiso 1 1 calc R U . . .
C41 C 0.5053(6) 0.4299(5) 0.2482(3) 0.0356(17) Uani 1 1 d . . . . .
H41 H 0.528015 0.413887 0.209590 0.043 Uiso 1 1 calc R U . . .
C33 C 0.5853(6) 0.2760(3) 0.3429(3) 0.0262(13) Uani 1 1 d . . . . .
H33 H 0.621770 0.260881 0.307611 0.031 Uiso 1 1 calc R U . . .
C16 C 0.5658(12) 0.7824(5) 0.5291(5) 0.068(3) Uani 1 1 d . . . . .
H16 H 0.554860 0.824504 0.507547 0.082 Uiso 1 1 calc R U . . .
C18 C 0.6469(8) 0.6692(4) 0.5367(4) 0.0431(19) Uani 1 1 d . . . . .
H18 H 0.692999 0.634607 0.520855 0.052 Uiso 1 1 calc R U . . .
C17 C 0.6316(10) 0.7311(5) 0.5053(4) 0.057(3) Uani 1 1 d . . . . .
H17 H 0.666241 0.738336 0.467615 0.068 Uiso 1 1 calc R U . . .
C14 C 0.5285(7) 0.7092(4) 0.6152(4) 0.0381(17) Uani 1 1 d . . . . .
H14 H 0.491940 0.701659 0.652317 0.046 Uiso 1 1 calc R U . . .
C15 C 0.5172(9) 0.7720(5) 0.5833(5) 0.057(3) Uani 1 1 d . . . . .
H15 H 0.474645 0.807959 0.600102 0.068 Uiso 1 1 calc R U . . .
C11 C 0.7297(5) 0.5819(4) 0.6440(3) 0.0278(14) Uani 1 1 d . . . . .
H11A H 0.747088 0.605900 0.682407 0.033 Uiso 1 1 calc R U . . .
H11B H 0.777024 0.599716 0.611721 0.033 Uiso 1 1 calc R U . . .
C20 C 0.0920(5) 0.3859(3) 0.6186(3) 0.0202(11) Uani 1 1 d . . . . .
C49 C 0.1090(5) 0.5238(3) 0.4687(3) 0.0206(12) Uani 1 1 d . . . . .
C42 C 0.3969(6) 0.4382(4) 0.2604(3) 0.0357(17) Uani 1 1 d . . . . .
H42 H 0.346236 0.427182 0.229887 0.043 Uiso 1 1 calc R U . . .
C10 C 0.6319(4) 0.4745(3) 0.6060(3) 0.0186(11) Uani 1 1 d . . . . .
N6 N 0.8199(5) 0.4659(4) 0.3741(3) 0.0415(16) Uani 1 1 d . . . . .

loop_
_atom_site_aniso_label
_atom_site_aniso_U_11
_atom_site_aniso_U_22
_atom_site_aniso_U_33
_atom_site_aniso_U_23
_atom_site_aniso_U_13
_atom_site_aniso_U_12
Pt2 0.01512(9) 0.01667(9) 0.01209(9) -0.00042(7) -0.00110(8) 0.00097(8)
Pt1 0.01383(9) 0.01505(9) 0.01409(9) -0.00243(7) 0.00023(8) 0.00013(8)
S1 0.0142(6) 0.0206(7) 0.0223(7) -0.0052(6) -0.0007(5) 0.0023(5)
S6 0.0201(7) 0.0414(9) 0.0181(7) -0.0038(6) -0.0052(6) 0.0011(6)
S3 0.0335(7) 0.0194(6) 0.0129(6) -0.0018(5) -0.0005(7) -0.0010(7)
S5 0.0211(7) 0.0306(8) 0.0182(7) -0.0070(6) -0.0031(5) 0.0010(6)
S2 0.0188(6) 0.0200(7) 0.0149(6) -0.0006(5) 0.0013(5) 0.0039(5)
S4 0.0179(7) 0.0299(8) 0.0280(8) -0.0056(6) -0.0075(6) 0.0006(6)
N1 0.016(2) 0.020(2) 0.015(2) -0.0003(17) 0.001(2) -0.003(2)
N4 0.021(2) 0.027(3) 0.012(2) -0.0015(19) 0.0018(19) 0.003(2)
N2 0.0161(19) 0.021(2) 0.015(2) -0.0016(17) -0.0003(19) -0.005(2)
C26 0.016(2) 0.017(3) 0.023(3) 0.001(2) 0.002(2) -0.001(2)
C27 0.017(3) 0.016(2) 0.017(3) 0.000(2) 0.002(2) -0.002(2)
N3 0.017(2) 0.020(2) 0.019(2) 0.000(2) -0.0006(19) -0.0006(19)
C47 0.023(3) 0.018(3) 0.018(3) 0.002(2) -0.002(2) -0.002(2)
C25 0.022(3) 0.034(3) 0.021(3) 0.002(2) 0.001(2) 0.001(3)
C48 0.023(3) 0.021(3) 0.016(3) 0.002(2) -0.002(2) 0.000(2)
C2 0.038(4) 0.023(3) 0.014(3) 0.003(2) -0.003(2) 0.001(3)
C44 0.027(3) 0.019(3) 0.017(2) 0.001(2) -0.008(2) 0.001(3)
C29 0.014(3) 0.016(2) 0.016(2) -0.0020(19) -0.001(2) 0.001(2)
C28 0.012(2) 0.019(3) 0.016(3) -0.003(2) -0.001(2) 0.001(2)
C46 0.017(3) 0.022(3) 0.016(3) 0.002(2) -0.002(2) 0.004(2)
C19 0.022(3) 0.016(3) 0.020(3) -0.001(2) 0.003(2) -0.001(2)
C1 0.015(3) 0.022(3) 0.013(2) -0.005(2) 0.0016(19) -0.003(2)
C21 0.015(3) 0.018(3) 0.021(3) 0.005(2) 0.002(2) -0.0029(19)
C22 0.017(2) 0.028(3) 0.029(3) 0.000(2) -0.002(3) 0.001(3)
C53 0.025(3) 0.038(4) 0.017(3) 0.000(3) 0.001(2) 0.002(3)
C35 0.018(3) 0.022(3) 0.022(3) -0.007(2) 0.000(2) 0.000(2)
C37 0.019(3) 0.023(3) 0.020(3) -0.001(2) 0.000(2) -0.002(2)
C24 0.022(3) 0.044(4) 0.027(3) 0.004(3) -0.004(2) -0.002(3)
C50 0.019(3) 0.038(4) 0.031(3) 0.005(3) -0.002(2) -0.002(3)
C43 0.031(3) 0.040(4) 0.017(3) -0.003(3) -0.009(3) 0.009(3)
C23 0.016(3) 0.037(4) 0.030(3) 0.001(3) -0.005(2) 0.003(3)
C45 0.018(3) 0.020(2) 0.018(3) 0.005(2) 0.000(2) 0.005(2)
C51 0.021(3) 0.054(5) 0.033(4) 0.005(3) 0.006(3) 0.006(3)
C31 0.021(2) 0.020(2) 0.017(2) -0.002(2) -0.002(3) 0.004(3)
C52 0.025(3) 0.060(5) 0.025(4) -0.005(4) 0.005(3) 0.010(3)
N5 0.031(3) 0.051(4) 0.035(3) -0.004(3) 0.011(3) -0.003(3)
C30 0.020(3) 0.016(2) 0.017(3) -0.002(2) 0.000(2) 0.001(2)
C5 0.029(3) 0.027(3) 0.030(3) 0.004(3) -0.006(3) 0.002(3)
C36 0.023(3) 0.029(3) 0.023(3) -0.004(3) 0.005(3) 0.002(2)
C3 0.020(3) 0.018(3) 0.020(3) 0.000(2) -0.005(2) -0.001(2)
C39 0.031(3) 0.022(3) 0.015(3) 0.004(2) 0.002(2) 0.002(2)
C4 0.026(3) 0.021(3) 0.017(3) 0.002(2) -0.003(2) 0.002(2)
C8 0.042(4) 0.031(4) 0.028(3) 0.002(3) -0.003(3) 0.010(3)
C34 0.019(3) 0.028(3) 0.025(3) -0.002(3) 0.006(2) 0.004(2)
C9 0.030(4) 0.034(3) 0.028(3) 0.001(3) 0.008(3) 0.006(3)
C54 0.025(3) 0.038(4) 0.023(3) -0.005(3) 0.001(3) 0.006(3)
C12 0.022(3) 0.019(3) 0.018(3) -0.003(2) -0.002(2) -0.001(2)
C13 0.030(3) 0.020(3) 0.026(3) 0.002(2) -0.005(3) -0.003(2)
C6 0.032(3) 0.022(3) 0.037(4) 0.006(3) -0.011(3) -0.005(3)
C40 0.035(3) 0.037(3) 0.017(3) -0.003(2) 0.005(3) 0.012(3)
C7 0.063(5) 0.015(3) 0.026(3) 0.000(2) -0.013(3) 0.001(3)
C38 0.022(3) 0.027(3) 0.020(3) 0.000(2) 0.003(2) 0.002(2)
C32 0.028(3) 0.029(3) 0.017(3) -0.001(2) 0.002(2) -0.004(3)
C41 0.037(4) 0.054(5) 0.017(3) -0.010(3) 0.003(3) 0.010(3)
C33 0.029(3) 0.027(3) 0.023(3) -0.008(2) 0.011(3) 0.002(3)
C16 0.117(10) 0.030(4) 0.057(6) 0.017(4) -0.021(7) -0.004(6)
C18 0.064(6) 0.031(4) 0.034(4) 0.001(3) 0.001(4) -0.009(4)
C17 0.094(8) 0.045(5) 0.031(4) 0.005(4) -0.003(5) -0.022(5)
C14 0.048(4) 0.033(4) 0.033(4) -0.009(3) -0.009(3) 0.004(3)
C15 0.077(7) 0.027(4) 0.067(7) 0.003(4) -0.025(6) 0.009(4)
C11 0.019(3) 0.031(3) 0.034(4) -0.006(3) -0.004(3) -0.005(3)
C20 0.018(3) 0.018(3) 0.024(3) -0.001(2) 0.004(2) 0.000(2)
C49 0.021(3) 0.023(3) 0.018(3) 0.000(2) -0.002(2) 0.004(2)
C42 0.040(4) 0.046(4) 0.021(3) -0.002(3) -0.011(3) 0.010(3)
C10 0.014(2) 0.027(3) 0.015(2) -0.004(2) 0.001(2) -0.002(2)
N6 0.030(3) 0.054(4) 0.040(4) -0.012(3) 0.001(3) 0.005(3)

loop_
_atom_type_symbol
_atom_type_description
_atom_type_scat_dispersion_real
_atom_type_scat_dispersion_imag
_atom_type_scat_source
C C 0.0033 0.0016 'International Tables Vol C Tables 4.2.6.8 and 6.1.1.4'
H H 0.0000 0.0000 'International Tables Vol C Tables 4.2.6.8 and 6.1.1.4'
N N 0.0061 0.0033 'International Tables Vol C Tables 4.2.6.8 and 6.1.1.4'
Pt Pt -1.7033 8.3905 'International Tables Vol C Tables 4.2.6.8 and 6.1.1.4'
S S 0.1246 0.1234 'International Tables Vol C Tables 4.2.6.8 and 6.1.1.4'

loop_
_geom_angle_atom_site_label_1
_geom_angle_atom_site_label_2
_geom_angle_atom_site_label_3
_geom_angle
_geom_angle_site_symmetry_1
_geom_angle_site_symmetry_3
_geom_angle_publ_flag
S2 Pt2 Pt1 87.22(4) . . ?
N4 Pt2 Pt1 91.72(15) . . ?
N4 Pt2 S2 177.65(16) . . ?
N4 Pt2 N2 95.78(19) . . ?
N2 Pt2 Pt1 83.17(13) . . ?
N2 Pt2 S2 86.18(13) . . ?
C47 Pt2 Pt1 97.02(17) . . ?
C47 Pt2 S2 97.96(18) . . ?
C47 Pt2 N4 80.1(2) . . ?
C47 Pt2 N2 175.9(2) . . ?
S1 Pt1 Pt2 87.06(4) . . ?
N1 Pt1 Pt2 83.09(12) . . ?
N1 Pt1 S1 85.65(15) . . ?
N3 Pt1 Pt2 93.16(14) . . ?
N3 Pt1 S1 179.18(16) . . ?
N3 Pt1 N1 95.2(2) . . ?
C29 Pt1 Pt2 99.01(16) . . ?
C29 Pt1 S1 99.27(16) . . ?
C29 Pt1 N1 174.7(2) . . ?
C29 Pt1 N3 79.9(2) . . ?
C10 S1 Pt1 103.78(19) . . ?
C49 S6 C46 90.6(3) . . ?
C1 S3 C2 90.6(3) . . ?
C31 S5 C28 90.8(3) . . ?
C1 S2 Pt2 104.06(19) . . ?
C10 S4 C11 90.7(3) . . ?
C1 N1 Pt1 125.2(4) . . ?
C1 N1 C3 111.7(5) . . ?
C3 N1 Pt1 121.8(4) . . ?
C37 N4 Pt2 122.7(4) . . ?
C37 N4 C45 121.4(5) . . ?
C45 N4 Pt2 115.4(4) . . ?
C12 N2 Pt2 119.1(4) . . ?
C10 N2 Pt2 125.8(4) . . ?
C10 N2 C12 113.3(5) . . ?
C25 C26 C27 123.4(6) . . ?
C21 C26 C27 118.2(5) . . ?
C21 C26 C25 118.3(5) . . ?
N3 C27 C26 119.5(5) . . ?
N3 C27 C28 112.9(5) . . ?
C28 C27 C26 127.6(5) . . ?
C27 N3 Pt1 115.5(4) . . ?
C19 N3 Pt1 122.2(4) . . ?
C19 N3 C27 122.2(5) . . ?
C48 C47 Pt2 136.4(5) . . ?
C46 C47 Pt2 113.0(4) . . ?
C46 C47 C48 110.4(5) . . ?
C26 C25 H25 119.6 . . ?
C24 C25 C26 120.9(6) . . ?
C24 C25 H25 119.6 . . ?
C47 C48 C53 131.8(6) . . ?
C49 C48 C47 113.3(6) . . ?
C49 C48 C53 114.9(6) . . ?
S3 C2 H2A 111.0 . . ?
S3 C2 H2B 111.0 . . ?
H2A C2 H2B 109.0 . . ?
C3 C2 S3 103.7(4) . . ?
C3 C2 H2A 111.0 . . ?
C3 C2 H2B 111.0 . . ?
C45 C44 C43 123.7(6) . . ?
C39 C44 C43 117.2(6) . . ?
C39 C44 C45 119.0(5) . . ?
C28 C29 Pt1 113.5(4) . . ?
C28 C29 C30 109.5(5) . . ?
C30 C29 Pt1 137.0(4) . . ?
C27 C28 S5 127.7(4) . . ?
C29 C28 S5 114.6(4) . . ?
C29 C28 C27 117.7(5) . . ?
C47 C46 S6 114.2(4) . . ?
C47 C46 C45 119.0(5) . . ?
C45 C46 S6 126.8(5) . . ?
N3 C19 H19 119.2 . . ?
N3 C19 C20 121.6(6) . . ?
C20 C19 H19 119.2 . . ?
S2 C1 S3 115.1(3) . . ?
N1 C1 S3 115.7(4) . . ?
N1 C1 S2 129.2(4) . . ?
C26 C21 C22 119.8(6) . . ?
C20 C21 C26 118.5(5) . . ?
C20 C21 C22 121.7(5) . . ?
C21 C22 H22 120.2 . . ?
C23 C22 C21 119.7(6) . . ?
C23 C22 H22 120.2 . . ?
C48 C53 H53 120.2 . . ?
C52 C53 C48 119.6(7) . . ?
C52 C53 H53 120.2 . . ?
C30 C35 H35 120.1 . . ?
C34 C35 H35 120.1 . . ?
C34 C35 C30 119.8(6) . . ?
N4 C37 H37 119.2 . . ?
N4 C37 C38 121.5(6) . . ?
C38 C37 H37 119.2 . . ?
C25 C24 H24 119.8 . . ?
C25 C24 C23 120.4(7) . . ?
C23 C24 H24 119.8 . . ?
C51 C50 H50 121.3 . . ?
C51 C50 C49 117.5(7) . . ?
C49 C50 H50 121.3 . . ?
C44 C43 H43 119.7 . . ?
C42 C43 C44 120.7(7) . . ?
C42 C43 H43 119.7 . . ?
C22 C23 C24 120.8(6) . . ?
C22 C23 H23 119.6 . . ?
C24 C23 H23 119.6 . . ?
N4 C45 C44 120.1(5) . . ?
N4 C45 C46 111.8(5) . . ?
C44 C45 C46 128.2(5) . . ?
C50 C51 H51 119.5 . . ?
C50 C51 C52 120.9(6) . . ?
C52 C51 H51 119.5 . . ?
C30 C31 S5 112.1(4) . . ?
C32 C31 S5 125.6(5) . . ?
C32 C31 C30 122.3(6) . . ?
C53 C52 H52 118.7 . . ?
C51 C52 C53 122.5(8) . . ?
C51 C52 H52 118.7 . . ?
C35 C30 C29 129.8(6) . . ?
C35 C30 C31 117.2(6) . . ?
C31 C30 C29 113.0(5) . . ?
C4 C5 H5 120.2 . . ?
C4 C5 C6 119.5(7) . . ?
C6 C5 H5 120.2 . . ?
N5 C36 C20 177.1(8) . . ?
N1 C3 C2 107.9(5) . . ?
N1 C3 H3 108.3 . . ?
N1 C3 C4 112.1(5) . . ?
C2 C3 H3 108.3 . . ?
C4 C3 C2 111.9(5) . . ?
C4 C3 H3 108.3 . . ?
C44 C39 C40 120.3(6) . . ?
C44 C39 C38 117.6(5) . . ?
C40 C39 C38 122.1(6) . . ?
C5 C4 C3 120.6(6) . . ?
C5 C4 C9 119.0(6) . . ?
C9 C4 C3 120.3(6) . . ?
C9 C8 H8 120.0 . . ?
C9 C8 C7 120.0(7) . . ?
C7 C8 H8 120.0 . . ?
C35 C34 H34 119.3 . . ?
C35 C34 C33 121.4(6) . . ?
C33 C34 H34 119.3 . . ?
C4 C9 H9 119.7 . . ?
C8 C9 C4 120.6(7) . . ?
C8 C9 H9 119.7 . . ?
N6 C54 C38 176.6(8) . . ?
N2 C12 H12 108.4 . . ?
N2 C12 C13 112.3(5) . . ?
N2 C12 C11 107.3(5) . . ?
C13 C12 H12 108.4 . . ?
C13 C12 C11 111.9(5) . . ?
C11 C12 H12 108.4 . . ?
C18 C13 C12 121.7(7) . . ?
C18 C13 C14 120.7(7) . . ?
C14 C13 C12 117.6(6) . . ?
C5 C6 H6 119.6 . . ?
C7 C6 C5 120.8(7) . . ?
C7 C6 H6 119.6 . . ?
C39 C40 H40 119.7 . . ?
C41 C40 C39 120.7(7) . . ?
C41 C40 H40 119.7 . . ?
C8 C7 H7 120.0 . . ?
C6 C7 C8 120.1(6) . . ?
C6 C7 H7 120.0 . . ?
C37 C38 C39 120.4(6) . . ?
C37 C38 C54 120.1(6) . . ?
C39 C38 C54 119.5(6) . . ?
C31 C32 H32 120.8 . . ?
C33 C32 C31 118.4(6) . . ?
C33 C32 H32 120.8 . . ?
C40 C41 H41 120.1 . . ?
C40 C41 C42 119.7(6) . . ?
C42 C41 H41 120.1 . . ?
C34 C33 H33 119.6 . . ?
C32 C33 C34 120.8(6) . . ?
C32 C33 H33 119.6 . . ?
C17 C16 H16 120.2 . . ?
C15 C16 H16 120.2 . . ?
C15 C16 C17 119.6(8) . . ?
C13 C18 H18 120.0 . . ?
C13 C18 C17 119.9(9) . . ?
C17 C18 H18 120.0 . . ?
C16 C17 C18 120.1(9) . . ?
C16 C17 H17 120.0 . . ?
C18 C17 H17 120.0 . . ?
C13 C14 H14 121.0 . . ?
C13 C14 C15 118.1(8) . . ?
C15 C14 H14 121.0 . . ?
C16 C15 C14 121.6(9) . . ?
C16 C15 H15 119.2 . . ?
C14 C15 H15 119.2 . . ?
S4 C11 H11A 110.8 . . ?
S4 C11 H11B 110.8 . . ?
C12 C11 S4 104.7(4) . . ?
C12 C11 H11A 110.8 . . ?
C12 C11 H11B 110.8 . . ?
H11A C11 H11B 108.9 . . ?
C19 C20 C21 120.0(5) . . ?
C19 C20 C36 118.4(6) . . ?
C21 C20 C36 121.4(5) . . ?
C48 C49 S6 111.5(5) . . ?
C50 C49 S6 124.1(5) . . ?
C50 C49 C48 124.5(6) . . ?
C43 C42 C41 121.4(7) . . ?
C43 C42 H42 119.3 . . ?
C41 C42 H42 119.3 . . ?
S1 C10 S4 115.8(4) . . ?
N2 C10 S1 128.3(4) . . ?
N2 C10 S4 115.9(4) . . ?

loop_
_geom_bond_atom_site_label_1
_geom_bond_atom_site_label_2
_geom_bond_distance
_geom_bond_site_symmetry_2
_geom_bond_publ_flag
Pt2 Pt1 2.9413(3) . ?
Pt2 S2 2.2898(15) . ?
Pt2 N4 2.066(5) . ?
Pt2 N2 2.127(5) . ?
Pt2 C47 1.991(6) . ?
Pt1 S1 2.2951(14) . ?
Pt1 N1 2.123(4) . ?
Pt1 N3 2.072(5) . ?
Pt1 C29 1.993(5) . ?
S1 C10 1.725(6) . ?
S6 C46 1.746(6) . ?
S6 C49 1.730(6) . ?
S3 C2 1.814(7) . ?
S3 C1 1.757(6) . ?
S5 C28 1.743(6) . ?
S5 C31 1.713(7) . ?
S2 C1 1.717(6) . ?
S4 C11 1.820(7) . ?
S4 C10 1.760(6) . ?
N1 C1 1.306(7) . ?
N1 C3 1.489(7) . ?
N4 C37 1.348(8) . ?
N4 C45 1.353(8) . ?
N2 C12 1.498(7) . ?
N2 C10 1.297(8) . ?
C26 C27 1.446(8) . ?
C26 C25 1.415(9) . ?
C26 C21 1.414(8) . ?
C27 N3 1.343(8) . ?
C27 C28 1.437(8) . ?
N3 C19 1.340(8) . ?
C47 C48 1.428(8) . ?
C47 C46 1.380(8) . ?
C25 H25 0.9500 . ?
C25 C24 1.380(9) . ?
C48 C53 1.434(9) . ?
C48 C49 1.417(8) . ?
C2 H2A 0.9900 . ?
C2 H2B 0.9900 . ?
C2 C3 1.531(8) . ?
C44 C43 1.439(9) . ?
C44 C45 1.434(8) . ?
C44 C39 1.406(9) . ?
C29 C28 1.398(7) . ?
C29 C30 1.437(8) . ?
C46 C45 1.439(8) . ?
C19 H19 0.9500 . ?
C19 C20 1.369(8) . ?
C21 C22 1.449(9) . ?
C21 C20 1.413(8) . ?
C22 H22 0.9500 . ?
C22 C23 1.354(9) . ?
C53 H53 0.9500 . ?
C53 C52 1.378(9) . ?
C35 H35 0.9500 . ?
C35 C30 1.420(8) . ?
C35 C34 1.382(9) . ?
C37 H37 0.9500 . ?
C37 C38 1.365(8) . ?
C24 H24 0.9500 . ?
C24 C23 1.415(10) . ?
C50 H50 0.9500 . ?
C50 C51 1.368(11) . ?
C50 C49 1.389(9) . ?
C43 H43 0.9500 . ?
C43 C42 1.351(10) . ?
C23 H23 0.9500 . ?
C51 H51 0.9500 . ?
C51 C52 1.369(11) . ?
C31 C30 1.429(8) . ?
C31 C32 1.389(8) . ?
C52 H52 0.9500 . ?
N5 C36 1.133(9) . ?
C5 H5 0.9500 . ?
C5 C4 1.394(9) . ?
C5 C6 1.412(10) . ?
C36 C20 1.445(8) . ?
C3 H3 1.0000 . ?
C3 C4 1.516(9) . ?
C39 C40 1.407(8) . ?
C39 C38 1.433(9) . ?
C4 C9 1.401(9) . ?
C8 H8 0.9500 . ?
C8 C9 1.390(10) . ?
C8 C7 1.389(12) . ?
C34 H34 0.9500 . ?
C34 C33 1.391(10) . ?
C9 H9 0.9500 . ?
C54 C38 1.438(9) . ?
C54 N6 1.132(9) . ?
C12 H12 1.0000 . ?
C12 C13 1.509(9) . ?
C12 C11 1.546(9) . ?
C13 C18 1.378(11) . ?
C13 C14 1.394(10) . ?
C6 H6 0.9500 . ?
C6 C7 1.365(11) . ?
C40 H40 0.9500 . ?
C40 C41 1.364(10) . ?
C7 H7 0.9500 . ?
C32 H32 0.9500 . ?
C32 C33 1.388(9) . ?
C41 H41 0.9500 . ?
C41 C42 1.396(11) . ?
C33 H33 0.9500 . ?
C16 H16 0.9500 . ?
C16 C17 1.389(17) . ?
C16 C15 1.360(16) . ?
C18 H18 0.9500 . ?
C18 C17 1.391(13) . ?
C17 H17 0.9500 . ?
C14 H14 0.9500 . ?
C14 C15 1.406(12) . ?
C15 H15 0.9500 . ?
C11 H11A 0.9900 . ?
C11 H11B 0.9900 . ?
C42 H42 0.9500 . ?

loop_
_geom_torsion_atom_site_label_1
_geom_torsion_atom_site_label_2
_geom_torsion_atom_site_label_3
_geom_torsion_atom_site_label_4
_geom_torsion
_geom_torsion_site_symmetry_1
_geom_torsion_site_symmetry_2
_geom_torsion_site_symmetry_3
_geom_torsion_site_symmetry_4
_geom_torsion_publ_flag
Pt2 S2 C1 S3 150.4(2) . . . . ?
Pt2 S2 C1 N1 -29.9(6) . . . . ?
Pt2 N4 C37 C38 171.8(5) . . . . ?
Pt2 N4 C45 C44 -172.4(4) . . . . ?
Pt2 N4 C45 C46 7.6(6) . . . . ?
Pt2 N2 C12 C13 -47.4(6) . . . . ?
Pt2 N2 C12 C11 -170.7(4) . . . . ?
Pt2 N2 C10 S1 8.9(8) . . . . ?
Pt2 N2 C10 S4 -170.5(3) . . . . ?
Pt2 C47 C48 C53 6.9(12) . . . . ?
Pt2 C47 C48 C49 -172.4(5) . . . . ?
Pt2 C47 C46 S6 174.1(3) . . . . ?
Pt2 C47 C46 C45 -4.1(7) . . . . ?
Pt1 S1 C10 S4 145.8(3) . . . . ?
Pt1 S1 C10 N2 -33.6(6) . . . . ?
Pt1 N1 C1 S3 -176.4(3) . . . . ?
Pt1 N1 C1 S2 3.9(8) . . . . ?
Pt1 N1 C3 C2 -164.0(4) . . . . ?
Pt1 N1 C3 C4 -40.3(6) . . . . ?
Pt1 N3 C19 C20 175.6(5) . . . . ?
Pt1 C29 C28 S5 177.8(3) . . . . ?
Pt1 C29 C28 C27 -3.5(7) . . . . ?
Pt1 C29 C30 C35 5.0(10) . . . . ?
Pt1 C29 C30 C31 -176.3(4) . . . . ?
S6 C46 C45 N4 179.7(4) . . . . ?
S6 C46 C45 C44 -0.3(9) . . . . ?
S3 C2 C3 N1 -33.0(6) . . . . ?
S3 C2 C3 C4 -156.8(4) . . . . ?
S5 C31 C30 C29 -1.1(6) . . . . ?
S5 C31 C30 C35 177.7(4) . . . . ?
S5 C31 C32 C33 -177.8(5) . . . . ?
N1 C3 C4 C5 -60.4(8) . . . . ?
N1 C3 C4 C9 122.5(6) . . . . ?
N4 C37 C38 C39 -0.1(9) . . . . ?
N4 C37 C38 C54 -179.2(6) . . . . ?
N2 C12 C13 C18 -62.8(8) . . . . ?
N2 C12 C13 C14 120.0(7) . . . . ?
N2 C12 C11 S4 -29.4(6) . . . . ?
C26 C27 N3 Pt1 -174.0(4) . . . . ?
C26 C27 N3 C19 2.0(9) . . . . ?
C26 C27 C28 S5 -3.2(9) . . . . ?
C26 C27 C28 C29 178.3(6) . . . . ?
C26 C25 C24 C23 -2.5(11) . . . . ?
C26 C21 C22 C23 -0.4(9) . . . . ?
C26 C21 C20 C19 -0.3(9) . . . . ?
C26 C21 C20 C36 -175.0(6) . . . . ?
C27 C26 C25 C24 179.5(6) . . . . ?
C27 C26 C21 C22 -178.2(5) . . . . ?
C27 C26 C21 C20 2.0(8) . . . . ?
C27 N3 C19 C20 -0.1(9) . . . . ?
N3 C27 C28 S5 176.9(4) . . . . ?
N3 C27 C28 C29 -1.7(8) . . . . ?
N3 C19 C20 C21 -0.7(9) . . . . ?
N3 C19 C20 C36 174.2(6) . . . . ?
C47 C48 C53 C52 -178.0(8) . . . . ?
C47 C48 C49 S6 -2.3(7) . . . . ?
C47 C48 C49 C50 177.5(7) . . . . ?
C47 C46 C45 N4 -2.4(8) . . . . ?
C47 C46 C45 C44 177.6(6) . . . . ?
C25 C26 C27 N3 179.7(6) . . . . ?
C25 C26 C27 C28 -0.3(10) . . . . ?
C25 C26 C21 C22 -0.6(9) . . . . ?
C25 C26 C21 C20 179.6(5) . . . . ?
C25 C24 C23 C22 1.4(11) . . . . ?
C48 C47 C46 S6 -2.4(7) . . . . ?
C48 C47 C46 C45 179.4(5) . . . . ?
C48 C53 C52 C51 0.0(14) . . . . ?
C2 S3 C1 S2 169.6(4) . . . . ?
C2 S3 C1 N1 -10.1(5) . . . . ?
C2 C3 C4 C5 61.0(8) . . . . ?
C2 C3 C4 C9 -116.1(7) . . . . ?
C44 C43 C42 C41 -1.6(12) . . . . ?
C44 C39 C40 C41 -0.4(10) . . . . ?
C44 C39 C38 C37 0.4(9) . . . . ?
C44 C39 C38 C54 179.5(6) . . . . ?
C28 S5 C31 C30 0.9(5) . . . . ?
C28 S5 C31 C32 -179.5(6) . . . . ?
C28 C27 N3 Pt1 5.9(6) . . . . ?
C28 C27 N3 C19 -178.1(5) . . . . ?
C28 C29 C30 C35 -178.0(6) . . . . ?
C28 C29 C30 C31 0.7(7) . . . . ?
C46 S6 C49 C48 0.8(5) . . . . ?
C46 S6 C49 C50 -179.0(7) . . . . ?
C46 C47 C48 C53 -177.7(7) . . . . ?
C46 C47 C48 C49 3.0(8) . . . . ?
C1 S3 C2 C3 24.3(4) . . . . ?
C1 N1 C3 C2 28.1(7) . . . . ?
C1 N1 C3 C4 151.8(5) . . . . ?
C21 C26 C27 N3 -2.9(8) . . . . ?
C21 C26 C27 C28 177.1(6) . . . . ?
C21 C26 C25 C24 2.1(10) . . . . ?
C21 C22 C23 C24 0.0(10) . . . . ?
C22 C21 C20 C19 179.9(6) . . . . ?
C22 C21 C20 C36 5.2(9) . . . . ?
C53 C48 C49 S6 178.3(5) . . . . ?
C53 C48 C49 C50 -1.9(10) . . . . ?
C35 C34 C33 C32 0.2(10) . . . . ?
C37 N4 C45 C44 0.0(9) . . . . ?
C37 N4 C45 C46 -179.9(5) . . . . ?
C50 C51 C52 C53 -0.8(14) . . . . ?
C43 C44 C45 N4 178.8(6) . . . . ?
C43 C44 C45 C46 -1.2(10) . . . . ?
C43 C44 C39 C40 -0.6(9) . . . . ?
C43 C44 C39 C38 -179.1(6) . . . . ?
C45 N4 C37 C38 -0.1(9) . . . . ?
C45 C44 C43 C42 -177.0(7) . . . . ?
C45 C44 C39 C40 178.1(6) . . . . ?
C45 C44 C39 C38 -0.4(9) . . . . ?
C51 C50 C49 S6 -179.0(6) . . . . ?
C51 C50 C49 C48 1.2(12) . . . . ?
C31 S5 C28 C27 -179.2(5) . . . . ?
C31 S5 C28 C29 -0.5(5) . . . . ?
C31 C32 C33 C34 -0.8(10) . . . . ?
C30 C29 C28 S5 0.0(6) . . . . ?
C30 C29 C28 C27 178.8(5) . . . . ?
C30 C35 C34 C33 -0.4(10) . . . . ?
C30 C31 C32 C33 1.7(9) . . . . ?
C5 C4 C9 C8 -0.6(10) . . . . ?
C5 C6 C7 C8 -0.1(11) . . . . ?
C3 N1 C1 S3 -9.0(6) . . . . ?
C3 N1 C1 S2 171.3(4) . . . . ?
C3 C4 C9 C8 176.5(6) . . . . ?
C39 C44 C43 C42 1.6(10) . . . . ?
C39 C44 C45 N4 0.2(9) . . . . ?
C39 C44 C45 C46 -179.8(6) . . . . ?
C39 C40 C41 C42 0.4(12) . . . . ?
C4 C5 C6 C7 -0.4(11) . . . . ?
C34 C35 C30 C29 179.8(6) . . . . ?
C34 C35 C30 C31 1.1(9) . . . . ?
C9 C8 C7 C6 0.3(11) . . . . ?
C12 N2 C10 S1 173.3(4) . . . . ?
C12 N2 C10 S4 -6.1(6) . . . . ?
C12 C13 C18 C17 -178.4(8) . . . . ?
C12 C13 C14 C15 176.6(7) . . . . ?
C13 C12 C11 S4 -153.0(5) . . . . ?
C13 C18 C17 C16 1.3(15) . . . . ?
C13 C14 C15 C16 2.6(14) . . . . ?
C6 C5 C4 C3 -176.3(6) . . . . ?
C6 C5 C4 C9 0.8(10) . . . . ?
C40 C39 C38 C37 -178.1(6) . . . . ?
C40 C39 C38 C54 1.0(10) . . . . ?
C40 C41 C42 C43 0.6(13) . . . . ?
C7 C8 C9 C4 0.1(11) . . . . ?
C38 C39 C40 C41 178.1(7) . . . . ?
C32 C31 C30 C29 179.3(5) . . . . ?
C32 C31 C30 C35 -1.9(9) . . . . ?
C18 C13 C14 C15 -0.7(12) . . . . ?
C17 C16 C15 C14 -2.5(17) . . . . ?
C14 C13 C18 C17 -1.2(12) . . . . ?
C15 C16 C17 C18 0.5(17) . . . . ?
C11 S4 C10 S1 169.6(4) . . . . ?
C11 S4 C10 N2 -10.9(5) . . . . ?
C11 C12 C13 C18 57.9(9) . . . . ?
C11 C12 C13 C14 -119.4(7) . . . . ?
C20 C21 C22 C23 179.4(6) . . . . ?
C49 S6 C46 C47 1.0(5) . . . . ?
C49 S6 C46 C45 179.0(6) . . . . ?
C49 C48 C53 C52 1.3(11) . . . . ?
C49 C50 C51 C52 0.3(13) . . . . ?
C10 S4 C11 C12 22.8(5) . . . . ?
C10 N2 C12 C13 147.2(5) . . . . ?
C10 N2 C12 C11 23.9(7) . . . . ?

loop_
_twin_individual_id
_twin_individual_mass_fraction_refined
1 0.933(6)
2 0.067(6)

loop_
_smtbx_masks_void_nr
_smtbx_masks_void_average_x
_smtbx_masks_void_average_y
_smtbx_masks_void_average_z
_smtbx_masks_void_volume
_smtbx_masks_void_count_electrons
_smtbx_masks_void_content
1 -0.132 0.250 1.000 577.7 101.7 '2 CH3OH,2 CH2Cl2'
2 -0.474 0.750 0.500 577.7 115.1 '2 CH3OH,2 CH2Cl2'
